data_7012744
loop_
_publ_author_name
'Caradoc-Davies, Paula L.'
'Hanton, Lyall R.'

_publ_section_title
;
 Molecular rectangles from metallomacrocycles: development of
 dibenzofuran ligands
;
_journal_issue 9
_journal_name_full 'Dalton Transactions'
_journal_page_first 1754
_journal_paper_doi 10.1039/b300761h
_journal_year 2003
_chemical_formula_moiety '[Cu2(L)2Cl4].6CHCl3'
_chemical_formula_sum 'C25 H17 Cl11 Cu N2 O S2'
_chemical_formula_weight 879.02
_chemical_name_systematic
;
?
;
_space_group_IT_number 2
_symmetry_cell_setting triclinic
_symmetry_space_group_name_Hall '-P 1'
_symmetry_space_group_name_H-M 'P -1'
_atom_sites_solution_hydrogens geom
_atom_sites_solution_primary direct
_atom_sites_solution_secondary difmap
_audit_creation_method SHELXL-97
_cell_angle_alpha 95.549(5)
_cell_angle_beta 110.840(4)
_cell_angle_gamma 106.598(5)
_cell_formula_units_Z 2
_cell_length_a 11.050(4)
_cell_length_b 12.715(5)
_cell_length_c 13.400(5)
_cell_measurement_reflns_used 6557
_cell_measurement_temperature 158(2)
_cell_measurement_theta_max 26.35
_cell_measurement_theta_min 2.10
_cell_volume 1644.4(11)
_computing_cell_refinement 'Bruker XSCANS'
_computing_data_collection 'Bruker XSCANS'
_computing_data_reduction 'Bruker SHELXTL'
_computing_molecular_graphics 'Bruker SHELXTL'
_computing_publication_material 'Bruker SHELXTL'
_computing_structure_refinement 'SHELXL-97 (Sheldrick, 1997)'
_computing_structure_solution 'Bruker SHELXTL'
_diffrn_ambient_temperature 158(2)
_diffrn_measured_fraction_theta_full 0.959
_diffrn_measured_fraction_theta_max 0.959
_diffrn_measurement_device_type 'Bruker P4'
_diffrn_measurement_method '\w scans'
_diffrn_radiation_monochromator graphite
_diffrn_radiation_source 'fine-focus sealed tube'
_diffrn_radiation_type MoK\a
_diffrn_radiation_wavelength 0.71073
_diffrn_reflns_av_R_equivalents 0.0278
_diffrn_reflns_av_sigmaI/netI 0.0487
_diffrn_reflns_limit_h_max 13
_diffrn_reflns_limit_h_min -13
_diffrn_reflns_limit_k_max 12
_diffrn_reflns_limit_k_min -15
_diffrn_reflns_limit_l_max 16
_diffrn_reflns_limit_l_min -16
_diffrn_reflns_number 20408
_diffrn_reflns_theta_full 26.35
_diffrn_reflns_theta_max 26.35
_diffrn_reflns_theta_min 2.10
_diffrn_standards_decay_% 2
_exptl_absorpt_coefficient_mu 1.712
_exptl_absorpt_correction_T_max 0.8143
_exptl_absorpt_correction_T_min 0.6616
_exptl_absorpt_correction_type multi-scan
_exptl_absorpt_process_details 'SADABS (Sheldrick 1996)'
_exptl_crystal_colour blue-green
_exptl_crystal_density_diffrn 1.775
_exptl_crystal_density_method 'not measured'
_exptl_crystal_description plate
_exptl_crystal_F_000 874
_exptl_crystal_size_max 0.55
_exptl_crystal_size_mid 0.36
_exptl_crystal_size_min 0.12
_refine_diff_density_max 1.121
_refine_diff_density_min -1.805
_refine_diff_density_rms 0.134
_refine_ls_extinction_method none
_refine_ls_goodness_of_fit_ref 1.025
_refine_ls_hydrogen_treatment constr
_refine_ls_matrix_type full
_refine_ls_number_parameters 453
_refine_ls_number_reflns 6439
_refine_ls_number_restraints 180
_refine_ls_restrained_S_all 1.212
_refine_ls_R_factor_all 0.0828
_refine_ls_R_factor_gt 0.0612
_refine_ls_shift/su_max 0.012
_refine_ls_shift/su_mean 0.001
_refine_ls_structure_factor_coef Fsqd
_refine_ls_weighting_details 'calc w=1/[\s^2^(Fo^2^)+(0.1409P)^2^+0.0000P] where P=(Fo^2^+2Fc^2^)/3'
_refine_ls_weighting_scheme calc
_refine_ls_wR_factor_gt 0.1881
_refine_ls_wR_factor_ref 0.2004
_reflns_number_gt 4506
_reflns_number_total 6439
_reflns_threshold_expression >2sigma(I)
_cod_data_source_file b300761h.txt
_cod_data_source_block Compound_2.6CHCl3
_cod_depositor_comments
;
The following automatic conversions were performed:
'_symmetry_cell_setting' value 'Triclinic' changed to 'triclinic'
according to '/home/saulius/struct/CIF-dictionaries/cif_core.dic'
dictionary named 'cif_core.dic' version 2.4.1 from 2010-06-29.

Automatic conversion script
Id: cif_fix_enum 1527 2010-12-29 10:47:43Z saulius 
;
_cod_original_cell_volume 1644.3(10)
_cod_original_sg_symbol_H-M P-1
_cod_database_code 7012744

loop_
_symmetry_equiv_pos_as_xyz
'x, y, z'
'-x, -y, -z'

loop_
_atom_site_label
_atom_site_type_symbol
_atom_site_fract_x
_atom_site_fract_y
_atom_site_fract_z
_atom_site_U_iso_or_equiv
_atom_site_adp_type
_atom_site_occupancy
_atom_site_symmetry_multiplicity
_atom_site_calc_flag
_atom_site_refinement_flags
_atom_site_disorder_assembly
_atom_site_disorder_group
C1 C 0.7914(6) 0.4644(5) 0.2118(5) 0.0311(13) Uani 1 1 d . . .
H1 H 0.8137 0.5414 0.2430 0.037 Uiso 1 1 calc R . .
C2 C 0.8948(6) 0.4199(5) 0.2406(5) 0.0299(13) Uani 1 1 d . . .
H2 H 0.9848 0.4645 0.2925 0.036 Uiso 1 1 calc R . .
C3 C 0.8662(6) 0.3073(5) 0.1924(4) 0.0259(12) Uani 1 1 d . . .
C4 C 0.7324(6) 0.2484(5) 0.1177(5) 0.0315(13) Uani 1 1 d . . .
H4 H 0.7082 0.1728 0.0813 0.038 Uiso 1 1 calc R . .
C5 C 0.6331(6) 0.3004(5) 0.0959(5) 0.0308(13) Uani 1 1 d . . .
H5 H 0.5417 0.2579 0.0454 0.037 Uiso 1 1 calc R . .
C6 C 0.9216(6) 0.1146(5) 0.1508(5) 0.0292(13) Uani 1 1 d . . .
C7 C 0.8912(6) 0.0222(5) 0.1956(5) 0.0327(14) Uani 1 1 d . . .
H7 H 0.9104 0.0328 0.2716 0.039 Uiso 1 1 calc R . .
C8 C 0.8321(6) -0.0871(5) 0.1298(5) 0.0349(14) Uani 1 1 d . . .
H8 H 0.8135 -0.1495 0.1625 0.042 Uiso 1 1 calc R . .
C9 C 0.7999(6) -0.1067(5) 0.0169(5) 0.0313(13) Uani 1 1 d . . .
H9 H 0.7579 -0.1810 -0.0269 0.038 Uiso 1 1 calc R . .
C10 C 0.8307(6) -0.0154(5) -0.0288(5) 0.0282(13) Uani 1 1 d . . .
C11 C 0.8154(6) 0.0027(5) -0.1401(5) 0.0297(13) Uani 1 1 d . . .
C12 C 0.7644(6) -0.0656(5) -0.2436(5) 0.0344(14) Uani 1 1 d . . .
H12 H 0.7295 -0.1451 -0.2540 0.041 Uiso 1 1 calc R . .
C13 C 0.7649(7) -0.0162(5) -0.3322(5) 0.0367(14) Uani 1 1 d . . .
H13 H 0.7287 -0.0625 -0.4035 0.044 Uiso 1 1 calc R . .
C14 C 0.8187(7) 0.1017(5) -0.3169(5) 0.0367(15) Uani 1 1 d . . .
H14 H 0.8192 0.1338 -0.3779 0.044 Uiso 1 1 calc R . .
C15 C 0.8713(6) 0.1722(5) -0.2133(5) 0.0293(13) Uani 1 1 d . . .
C16 C 0.8685(6) 0.1190(5) -0.1262(5) 0.0278(12) Uani 1 1 d . . .
C17 C 0.8920(6) 0.0937(5) 0.0393(5) 0.0267(12) Uani 1 1 d . . .
C18 C 0.8221(6) 0.3678(5) -0.1624(5) 0.0275(12) Uani 1 1 d . . .
C19 C 0.6846(6) 0.2976(5) -0.1886(5) 0.0299(13) Uani 1 1 d . . .
H19 H 0.6548 0.2191 -0.2178 0.036 Uiso 1 1 calc R . .
C20 C 0.5957(6) 0.3460(5) -0.1705(5) 0.0310(13) Uani 1 1 d . . .
H20 H 0.5040 0.2985 -0.1877 0.037 Uiso 1 1 calc R . .
C21 C 0.7630(6) 0.5212(5) -0.1021(4) 0.0278(12) Uani 1 1 d . . .
H21 H 0.7909 0.5990 -0.0708 0.033 Uiso 1 1 calc R . .
C22 C 0.8592(6) 0.4806(5) -0.1165(5) 0.0275(12) Uani 1 1 d . . .
H22 H 0.9513 0.5298 -0.0951 0.033 Uiso 1 1 calc R . .
N1 N 0.6599(5) 0.4062(4) 0.1422(4) 0.0277(11) Uani 1 1 d . . .
N2 N 0.6303(5) 0.4562(4) -0.1301(4) 0.0272(10) Uani 1 1 d . . .
O1 O 0.9145(4) 0.1762(3) -0.0193(3) 0.0287(9) Uani 1 1 d . . .
S1 S 1.00232(16) 0.25330(12) 0.23222(12) 0.0329(4) Uani 1 1 d . . .
S2 S 0.94616(16) 0.31883(13) -0.18819(13) 0.0332(4) Uani 1 1 d . . .
Cl1 Cl 0.63678(15) 0.62783(11) 0.08351(12) 0.0300(3) Uani 1 1 d . . .
Cl2 Cl 0.43441(15) 0.34620(12) 0.22168(12) 0.0325(4) Uani 1 1 d . . .
Cu1 Cu 0.50964(7) 0.47160(5) 0.12589(6) 0.0259(2) Uani 1 1 d . . .
C23 C 1.3628(8) 0.6099(8) 0.5046(6) 0.063(2) Uani 1 1 d . . .
H23 H 1.4303 0.5993 0.5724 0.076 Uiso 1 1 calc R . .
Cl11 Cl 1.2064(3) 0.5921(4) 0.5203(3) 0.1467(17) Uani 1 1 d . . .
Cl12 Cl 1.4279(4) 0.7454(2) 0.4901(2) 0.1051(11) Uani 1 1 d . . .
Cl13 Cl 1.3379(3) 0.50982(18) 0.39272(16) 0.0713(7) Uani 1 1 d . . .
C24A C 1.4190(10) -0.0725(8) 1.7285(6) 0.054(3) Uani 0.766(8) 1 d PDU A 1
H24A H 1.4743 -0.1218 1.7255 0.065 Uiso 0.766(8) 1 calc PR A 1
Cl21 Cl 1.2468(12) -0.1517(11) 1.6931(10) 0.422(8) Uani 0.766(8) 1 d PDU A 1
Cl22 Cl 1.4066(6) 0.0059(3) 1.6269(3) 0.1097(19) Uani 0.766(8) 1 d PDU A 1
Cl23 Cl 1.4869(3) 0.0163(2) 1.8602(2) 0.0498(10) Uani 0.766(8) 1 d PDU A 1
C24 C 1.388(6) -0.070(3) 1.743(2) 0.257(13) Uani 0.234(8) 1 d PDU A 2
H24 H 1.3073 -0.0978 1.7630 0.308 Uiso 0.234(8) 1 calc PR A 2
Cl24 Cl 1.419(3) -0.190(3) 1.7222(19) 0.278(12) Uani 0.234(8) 1 d PDU A 2
Cl25 Cl 1.317(3) -0.023(3) 1.6315(15) 0.244(12) Uani 0.234(8) 1 d PDU A 2
Cl26 Cl 1.500(3) 0.027(3) 1.8587(18) 0.253(12) Uani 0.234(8) 1 d PDU A 2
C25 C 0.8561(15) -0.2393(11) 0.396(2) 0.126(6) Uani 0.499(10) 1 d PDU B 3
H25 H 0.8443 -0.2485 0.3181 0.151 Uiso 0.499(10) 1 calc PR B 3
Cl31 Cl 0.9787(9) -0.2960(7) 0.4702(6) 0.108(3) Uani 0.499(10) 1 d PDU B 3
Cl32 Cl 0.7004(9) -0.3074(10) 0.4057(12) 0.147(4) Uani 0.499(10) 1 d PDU B 3
Cl33 Cl 0.9298(9) -0.0970(6) 0.4630(6) 0.121(3) Uani 0.499(10) 1 d PDU . 3
C25A C 0.8592(14) -0.2316(12) 0.482(2) 0.242(10) Uani 0.501(10) 1 d PDU B 4
H25A H 0.8847 -0.2116 0.5622 0.290 Uiso 0.501(10) 1 calc PR B 4
Cl34 Cl 0.9779(15) -0.2467(18) 0.4489(17) 0.301(9) Uani 0.501(10) 1 d PDU B 4
Cl35 Cl 0.6994(13) -0.3585(14) 0.4045(14) 0.231(7) Uani 0.501(10) 1 d PDU B 4
Cl36 Cl 0.7881(19) -0.1384(14) 0.4051(13) 0.293(8) Uani 0.501(10) 1 d PDU B 4

loop_
_atom_site_aniso_label
_atom_site_aniso_U_11
_atom_site_aniso_U_22
_atom_site_aniso_U_33
_atom_site_aniso_U_23
_atom_site_aniso_U_13
_atom_site_aniso_U_12
C1 0.037(3) 0.019(3) 0.039(3) 0.003(2) 0.019(3) 0.008(3)
C2 0.029(3) 0.026(3) 0.032(3) 0.004(2) 0.012(3) 0.006(2)
C3 0.029(3) 0.024(3) 0.026(3) 0.006(2) 0.013(2) 0.009(2)
C4 0.037(3) 0.025(3) 0.034(3) 0.004(2) 0.014(3) 0.012(3)
C5 0.028(3) 0.020(3) 0.040(3) 0.006(2) 0.010(3) 0.007(2)
C6 0.025(3) 0.027(3) 0.037(3) 0.008(2) 0.013(3) 0.011(2)
C7 0.029(3) 0.036(3) 0.035(3) 0.014(3) 0.011(3) 0.014(3)
C8 0.038(3) 0.026(3) 0.048(4) 0.016(3) 0.019(3) 0.016(3)
C9 0.031(3) 0.027(3) 0.039(3) 0.010(2) 0.015(3) 0.012(3)
C10 0.027(3) 0.024(3) 0.035(3) 0.007(2) 0.012(3) 0.012(2)
C11 0.028(3) 0.026(3) 0.040(3) 0.008(2) 0.014(3) 0.015(3)
C12 0.035(3) 0.032(3) 0.038(3) 0.006(3) 0.015(3) 0.016(3)
C13 0.039(4) 0.038(4) 0.037(3) 0.006(3) 0.018(3) 0.018(3)
C14 0.043(4) 0.045(4) 0.034(3) 0.016(3) 0.019(3) 0.026(3)
C15 0.032(3) 0.027(3) 0.036(3) 0.008(2) 0.016(3) 0.015(3)
C16 0.025(3) 0.031(3) 0.033(3) 0.008(2) 0.015(2) 0.015(2)
C17 0.027(3) 0.023(3) 0.034(3) 0.009(2) 0.012(2) 0.014(2)
C18 0.032(3) 0.029(3) 0.029(3) 0.012(2) 0.014(2) 0.016(3)
C19 0.035(3) 0.026(3) 0.035(3) 0.010(2) 0.018(3) 0.013(3)
C20 0.030(3) 0.027(3) 0.039(3) 0.010(3) 0.017(3) 0.011(3)
C21 0.032(3) 0.022(3) 0.028(3) 0.005(2) 0.011(3) 0.009(2)
C22 0.026(3) 0.027(3) 0.030(3) 0.012(2) 0.010(2) 0.009(2)
N1 0.030(3) 0.021(2) 0.035(3) 0.007(2) 0.016(2) 0.009(2)
N2 0.032(3) 0.020(2) 0.031(3) 0.0062(19) 0.014(2) 0.008(2)
O1 0.034(2) 0.020(2) 0.033(2) 0.0076(16) 0.0144(18) 0.0106(17)
S1 0.0307(8) 0.0283(8) 0.0354(8) 0.0038(6) 0.0065(6) 0.0136(6)
S2 0.0344(8) 0.0294(8) 0.0487(9) 0.0160(7) 0.0261(7) 0.0152(7)
Cl1 0.0326(8) 0.0212(7) 0.0390(8) 0.0081(6) 0.0182(6) 0.0081(6)
Cl2 0.0381(8) 0.0290(8) 0.0329(8) 0.0110(6) 0.0163(6) 0.0110(6)
Cu1 0.0282(4) 0.0205(4) 0.0333(4) 0.0079(3) 0.0154(3) 0.0102(3)
C23 0.051(5) 0.087(6) 0.036(4) 0.006(4) 0.008(4) 0.015(4)
Cl11 0.076(2) 0.261(5) 0.083(2) -0.003(2) 0.0347(16) 0.040(3)
Cl12 0.157(3) 0.0643(16) 0.0675(16) 0.0033(12) 0.0329(17) 0.0193(17)
Cl13 0.0977(17) 0.0597(13) 0.0374(10) 0.0060(9) 0.0130(11) 0.0190(12)
C24A 0.068(6) 0.049(5) 0.046(5) 0.005(4) 0.023(5) 0.022(5)
Cl21 0.366(12) 0.290(11) 0.363(12) -0.010(10) -0.027(10) 0.006(10)
Cl22 0.134(4) 0.098(3) 0.058(2) 0.0287(19) 0.008(2) 0.019(3)
Cl23 0.0395(15) 0.0507(16) 0.0471(17) -0.0003(11) 0.0180(12) 0.0011(11)
C24 0.155(15) 0.53(4) 0.111(12) 0.035(16) 0.042(11) 0.183(19)
Cl24 0.172(14) 0.54(4) 0.129(11) 0.036(15) 0.039(10) 0.171(19)
Cl25 0.146(13) 0.53(4) 0.099(10) 0.032(14) 0.049(9) 0.195(18)
Cl26 0.154(14) 0.53(4) 0.107(11) 0.034(15) 0.044(10) 0.186(19)
C25 0.147(10) 0.131(10) 0.119(10) 0.031(9) 0.054(9) 0.073(9)
Cl31 0.129(6) 0.128(6) 0.091(4) 0.021(4) 0.060(4) 0.058(4)
Cl32 0.098(6) 0.180(9) 0.155(8) 0.083(7) 0.024(5) 0.056(6)
Cl33 0.145(7) 0.132(6) 0.105(5) 0.035(4) 0.066(5) 0.052(5)
C25A 0.185(15) 0.43(2) 0.237(15) 0.209(16) 0.165(13) 0.144(15)
Cl34 0.206(12) 0.462(19) 0.291(13) 0.191(13) 0.167(10) 0.075(13)
Cl35 0.204(10) 0.397(18) 0.231(11) 0.243(12) 0.154(9) 0.161(11)
Cl36 0.245(13) 0.443(19) 0.241(11) 0.208(12) 0.121(10) 0.120(12)

loop_
_atom_type_symbol
_atom_type_description
_atom_type_scat_dispersion_real
_atom_type_scat_dispersion_imag
_atom_type_scat_source
C C 0.0033 0.0016 'International Tables Vol C Tables 4.2.6.8 and 6.1.1.4'
H H 0.0000 0.0000 'International Tables Vol C Tables 4.2.6.8 and 6.1.1.4'
N N 0.0061 0.0033 'International Tables Vol C Tables 4.2.6.8 and 6.1.1.4'
O O 0.0106 0.0060 'International Tables Vol C Tables 4.2.6.8 and 6.1.1.4'
S S 0.1246 0.1234 'International Tables Vol C Tables 4.2.6.8 and 6.1.1.4'
Cl Cl 0.1484 0.1585 'International Tables Vol C Tables 4.2.6.8 and 6.1.1.4'
Cu Cu 0.3201 1.2651 'International Tables Vol C Tables 4.2.6.8 and 6.1.1.4'

loop_
_geom_angle_atom_site_label_1
_geom_angle_atom_site_label_2
_geom_angle_atom_site_label_3
_geom_angle
_geom_angle_site_symmetry_1
_geom_angle_site_symmetry_3
_geom_angle_publ_flag
N1 C1 C2 124.3(5) . . ?
C1 C2 C3 119.2(5) . . ?
C4 C3 C2 116.7(5) . . ?
C4 C3 S1 125.7(4) . . ?
C2 C3 S1 117.6(4) . . ?
C3 C4 C5 119.8(5) . . ?
N1 C5 C4 123.4(5) . . ?
C7 C6 C17 117.1(5) . . ?
C7 C6 S1 121.7(5) . . ?
C17 C6 S1 121.2(4) . . ?
C6 C7 C8 120.4(6) . . ?
C9 C8 C7 121.8(6) . . ?
C10 C9 C8 118.4(5) . . ?
C9 C10 C17 118.8(5) . . ?
C9 C10 C11 136.3(5) . . ?
C17 C10 C11 104.9(5) . . ?
C12 C11 C16 119.4(6) . . ?
C12 C11 C10 135.8(6) . . ?
C16 C11 C10 104.7(5) . . ?
C11 C12 C13 119.3(6) . . ?
C12 C13 C14 120.6(6) . . ?
C15 C14 C13 121.1(6) . . ?
C14 C15 C16 116.5(5) . . ?
C14 C15 S2 123.1(5) . . ?
C16 C15 S2 120.3(4) . . ?
O1 C16 C11 113.0(5) . . ?
O1 C16 C15 123.9(5) . . ?
C11 C16 C15 123.1(5) . . ?
O1 C17 C6 124.8(5) . . ?
O1 C17 C10 111.7(5) . . ?
C6 C17 C10 123.5(5) . . ?
C22 C18 C19 117.5(5) . . ?
C22 C18 S2 119.0(4) . . ?
C19 C18 S2 123.5(4) . . ?
C20 C19 C18 118.3(5) . . ?
N2 C20 C19 124.1(5) . . ?
N2 C21 C22 123.3(5) . . ?
C21 C22 C18 119.9(5) . . ?
C5 N1 C1 116.6(5) . . ?
C5 N1 Cu1 122.2(4) . . ?
C1 N1 Cu1 120.7(4) . . ?
C20 N2 C21 116.7(5) . . ?
C20 N2 Cu1 123.0(4) . 2_665 ?
C21 N2 Cu1 119.9(4) . 2_665 ?
C16 O1 C17 105.6(4) . . ?
C3 S1 C6 101.9(3) . . ?
C15 S2 C18 103.1(3) . . ?
Cu1 Cl1 Cu1 87.95(5) . 2_665 ?
N1 Cu1 N2 172.84(18) . 2_665 ?
N1 Cu1 Cl2 87.18(14) . . ?
N2 Cu1 Cl2 89.68(14) 2_665 . ?
N1 Cu1 Cl1 88.94(14) . . ?
N2 Cu1 Cl1 92.10(14) 2_665 . ?
Cl2 Cu1 Cl1 162.09(6) . . ?
N1 Cu1 Cl1 94.82(14) . 2_665 ?
N2 Cu1 Cl1 92.22(14) 2_665 2_665 ?
Cl2 Cu1 Cl1 105.70(6) . 2_665 ?
Cl1 Cu1 Cl1 92.05(5) . 2_665 ?
Cl12 C23 Cl13 111.5(5) . . ?
Cl12 C23 Cl11 108.9(5) . . ?
Cl13 C23 Cl11 110.9(5) . . ?
Cl21 C24A Cl22 101.9(7) . . ?
Cl21 C24A Cl23 109.4(7) . . ?
Cl22 C24A Cl23 111.2(5) . . ?
Cl24 C24 Cl26 117.1(17) . . ?
Cl24 C24 Cl25 116.6(17) . . ?
Cl26 C24 Cl25 117.4(17) . . ?
Cl32 C25 Cl33 113.2(12) . . ?
Cl32 C25 Cl31 108.4(11) . . ?
Cl33 C25 Cl31 102.7(10) . . ?
C25 Cl33 Cl33 166.5(9) . 2_756 ?
Cl34 C25A Cl36 108.6(14) . . ?
Cl34 C25A Cl35 108.2(14) . . ?
Cl36 C25A Cl35 93.4(10) . . ?

loop_
_geom_bond_atom_site_label_1
_geom_bond_atom_site_label_2
_geom_bond_distance
_geom_bond_site_symmetry_2
_geom_bond_publ_flag
C1 N1 1.347(7) . ?
C1 C2 1.368(8) . ?
C2 C3 1.410(8) . ?
C3 C4 1.385(8) . ?
C3 S1 1.763(6) . ?
C4 C5 1.397(8) . ?
C5 N1 1.327(7) . ?
C6 C7 1.381(8) . ?
C6 C17 1.390(8) . ?
C6 S1 1.770(6) . ?
C7 C8 1.404(8) . ?
C8 C9 1.403(9) . ?
C9 C10 1.378(8) . ?
C10 C17 1.412(7) . ?
C10 C11 1.488(8) . ?
C11 C12 1.388(8) . ?
C11 C16 1.392(8) . ?
C12 C13 1.397(9) . ?
C13 C14 1.410(9) . ?
C14 C15 1.399(8) . ?
C15 C16 1.409(8) . ?
C15 S2 1.753(6) . ?
C16 O1 1.380(7) . ?
C17 O1 1.389(7) . ?
C18 C22 1.385(8) . ?
C18 C19 1.419(8) . ?
C18 S2 1.780(6) . ?
C19 C20 1.375(8) . ?
C20 N2 1.342(7) . ?
C21 N2 1.353(7) . ?
C21 C22 1.369(8) . ?
N1 Cu1 2.016(5) . ?
N2 Cu1 2.025(5) 2_665 ?
Cl1 Cu1 2.3309(16) . ?
Cl1 Cu1 2.6466(18) 2_665 ?
Cl2 Cu1 2.2976(17) . ?
Cu1 N2 2.025(5) 2_665 ?
Cu1 Cl1 2.6466(18) 2_665 ?
C23 Cl12 1.727(10) . ?
C23 Cl13 1.755(8) . ?
C23 Cl11 1.768(9) . ?
C24A Cl21 1.741(12) . ?
C24A Cl22 1.752(9) . ?
C24A Cl23 1.773(8) . ?
C24 Cl24 1.678(16) . ?
C24 Cl26 1.682(17) . ?
C24 Cl25 1.684(16) . ?
C25 Cl32 1.746(15) . ?
C25 Cl33 1.750(14) . ?
C25 Cl31 1.754(15) . ?
Cl33 Cl33 2.393(15) 2_756 ?
C25A Cl34 1.576(18) . ?
C25A Cl36 1.808(18) . ?
C25A Cl35 1.882(18) . ?
